data_8101629
loop_
_publ_author_name
'Baitinger, M.'
'von Schnering, H. G.'
'Grin, Yu.'
'Kniep, R.'

_publ_section_title
;
Redetermination of the crystal structure of tetrasodium tetrahedro-
tetrastannide, Na~4~Sn~4~ and tetrapotassium tetrahedro-tetrastannide, 
K~4~Sn~4~
;
_journal_issue 4
_journal_name_full 'Zeitschrift f\"ur Kristallographie - New Crystal Structures'
_journal_page_first 453
_journal_page_last 454
_journal_volume 214
_journal_year 1999
_chemical_formula_structural 'K4 Sn4'
_chemical_formula_sum 'K4 Sn4'
_chemical_formula_weight 5049.28
_chemical_name_common 'potassium stannide'
_space_group_IT_number 142
_symmetry_cell_setting tetragonal
_symmetry_space_group_name_Hall '-I 4bd 2c'
_symmetry_space_group_name_H-M 'I 41/a c d :2'
_cell_angle_alpha 90
_cell_angle_beta 90
_cell_angle_gamma 90
_cell_formula_units_Z 8
_cell_length_a 11.409(1)
_cell_length_b 11.409(1)
_cell_length_c 18.649(2)
_cell_volume 2427.5(7)
_diffrn_ambient_environment air
_diffrn_ambient_temperature 295
_exptl_crystal_density_diffrn 3.4482(6)
_refine_ls_R_factor_obs 0.0360
_refine_ls_wR_factor_obs 0.0360
_cod_depositor_comments
;
 Changing the _atom_site_occupancy data item value from '.' to '1'
 for all fully occupied atom sites.

 Antanas Vaitkus,
 2017-02-10
;
_cod_original_sg_symbol_H-M 'I 41/a c d'
_cod_database_code 8101629

loop_
_symmetry_equiv_pos_as_xyz
x,y,z
3/4-y,1/4+x,3/4+z
1/2-x,-y,1/2+z
3/4+y,3/4-x,1/4+z
-x,y,1/2+z
1/4+y,1/4+x,1/4+z
1/2+x,-y,z
1/4-y,3/4-x,3/4+z
-x,-y,-z
-3/4+y,-1/4-x,-3/4-z
-1/2+x,y,-1/2-z
-3/4-y,-3/4+x,-1/4-z
x,-y,-1/2-z
-1/4-y,-1/4-x,-1/4-z
-1/2-x,y,-z
-1/4+y,-3/4+x,-3/4-z
1/2+x,1/2+y,1/2+z
5/4-y,3/4+x,5/4+z
1-x,1/2-y,1+z
5/4+y,5/4-x,3/4+z
1/2-x,1/2+y,1+z
3/4+y,3/4+x,3/4+z
1+x,1/2-y,1/2+z
3/4-y,5/4-x,5/4+z
1/2-x,1/2-y,1/2-z
-1/4+y,1/4-x,-1/4-z
x,1/2+y,-z
-1/4-y,-1/4+x,1/4-z
1/2+x,1/2-y,-z
1/4-y,1/4-x,1/4-z
-x,1/2+y,1/2-z
1/4+y,-1/4+x,-1/4-z

loop_
_atom_site_aniso_label
_atom_site_aniso_U_11
_atom_site_aniso_U_22
_atom_site_aniso_U_33
_atom_site_aniso_U_12
_atom_site_aniso_U_13
_atom_site_aniso_U_23
K1 0.0297(14) 0.0360(15) 0.0346(14) 0 0 -0.0052(13)
K2 0.0372(10) 0.0372(10) 0.0367(15) 0.0022(13) -0.0009(9) 0.0009(9)
Sn 0.0266(3) 0.0276(3) 0.0261(3) -0.0002(3) -0.0061(2) 0.0084(3)

loop_
_atom_site_label
_atom_site_fract_x
_atom_site_fract_y
_atom_site_fract_z
_atom_site_thermal_displace_type
_atom_site_U_iso_or_equiv
_atom_site_symmetry_multiplicity
_atom_site_Wyckoff_symbol
_atom_site_type_symbol
_atom_site_occupancy
K1 0.8621(3) 0 0.25 Uani 0.0334(8) 16 e K 1
K2 0.3784(2) 0.6284(2) 0.125 Uani 0.0370(7) 16 f K 1
Sn 0.06468(6) 0.13783(6) 0.93072(3) Uani 0.0267(2) 32 g Sn 1
